data_7225150
loop_
_publ_author_name
'Nauha, Elisa'
'Naumov, Pan\<ce'
'Lusi, Matteo'

_publ_section_title
;
 Fine-tuning of a thermosalient phase transition by solid solutions
;
_journal_issue 25
_journal_name_full CrystEngComm
_journal_page_first 4699
_journal_paper_doi 10.1039/C6CE00762G
_journal_volume 18
_journal_year 2016
_chemical_formula_sum 'C10 H8 Br1.35 Cl0.65 N2 Zn'
_chemical_formula_weight 352.30
_chemical_name_systematic
;
 ?
;
_space_group_crystal_system monoclinic
_space_group_IT_number 15
_space_group_name_Hall '-C 2yc'
_space_group_name_H-M_alt 'C 1 2/c 1'
_symmetry_space_group_name_Hall '-C 2yc'
_symmetry_space_group_name_H-M 'C 1 2/c 1'
_atom_sites_solution_hydrogens geom
_audit_creation_method SHELXL-2013
_audit_update_record
;
2016-03-18 deposited with the CCDC.
2016-05-09 downloaded from the CCDC.
;
_cell_angle_alpha 90
_cell_angle_beta 97.635(3)
_cell_angle_gamma 90
_cell_formula_units_Z 4
_cell_length_a 10.6574(16)
_cell_length_b 14.801(2)
_cell_length_c 7.7136(11)
_cell_measurement_temperature 290(2)
_cell_volume 1206.0(3)
_computing_structure_refinement 'SHELXL-2013 (Sheldrick, 2013)'
_diffrn_ambient_temperature 290(2)
_diffrn_measured_fraction_theta_full 1.000
_diffrn_measured_fraction_theta_max 0.995
_diffrn_radiation_type MoK\a
_diffrn_radiation_wavelength 0.71073
_diffrn_reflns_av_R_equivalents 0.0511
_diffrn_reflns_av_unetI/netI 0.0496
_diffrn_reflns_Laue_measured_fraction_full 1.000
_diffrn_reflns_Laue_measured_fraction_max 0.995
_diffrn_reflns_limit_h_max 14
_diffrn_reflns_limit_h_min -14
_diffrn_reflns_limit_k_max 20
_diffrn_reflns_limit_k_min -20
_diffrn_reflns_limit_l_max 9
_diffrn_reflns_limit_l_min -10
_diffrn_reflns_number 8568
_diffrn_reflns_point_group_measured_fraction_full 1.000
_diffrn_reflns_point_group_measured_fraction_max 0.995
_diffrn_reflns_theta_full 25.242
_diffrn_reflns_theta_max 29.697
_diffrn_reflns_theta_min 2.369
_exptl_absorpt_coefficient_mu 6.608
_exptl_absorpt_correction_T_max 0.7459
_exptl_absorpt_correction_T_min 0.4753
_exptl_absorpt_correction_type multi-scan
_exptl_absorpt_process_details sadabs
_exptl_crystal_colour colorless
_exptl_crystal_density_diffrn 1.940
_exptl_crystal_description needle
_exptl_crystal_F_000 681
_exptl_crystal_size_max 0.250
_exptl_crystal_size_mid 0.050
_exptl_crystal_size_min 0.040
_refine_diff_density_max 0.400
_refine_diff_density_min -0.438
_refine_diff_density_rms 0.083
_refine_ls_extinction_method none
_refine_ls_goodness_of_fit_ref 1.032
_refine_ls_hydrogen_treatment constr
_refine_ls_matrix_type full
_refine_ls_number_parameters 79
_refine_ls_number_reflns 1708
_refine_ls_number_restraints 0
_refine_ls_restrained_S_all 1.032
_refine_ls_R_factor_all 0.0864
_refine_ls_R_factor_gt 0.0418
_refine_ls_shift/su_max 0.000
_refine_ls_shift/su_mean 0.000
_refine_ls_structure_factor_coef Fsqd
_refine_ls_weighting_details 'w=1/[\s^2^(Fo^2^)+(0.0257P)^2^+2.5821P] where P=(Fo^2^+2Fc^2^)/3'
_refine_ls_weighting_scheme calc
_refine_ls_wR_factor_gt 0.0769
_refine_ls_wR_factor_ref 0.0880
_reflns_Friedel_coverage 0.000
_reflns_number_gt 1071
_reflns_number_total 1708
_reflns_threshold_expression 'I > 2\s(I)'
_cod_data_source_file c6ce00762g3.cif
_cod_data_source_block 1x70_ratio290K
_cod_depositor_comments 'Adding full bibliography for 7225150--7225163.cif.'
_cod_original_cell_volume 1205.9(3)
_cod_database_code 7225150
_shelx_space_group_comment
;
The symmetry employed for this shelxl refinement is uniquely defined
by the following loop, which should always be used as a source of
symmetry information in preference to the above space-group names.
They are only intended as comments.
;
_shelx_estimated_absorpt_t_min 0.289
_shelx_estimated_absorpt_t_max 0.778
_shelxl_version_number 2013-4

loop_
_space_group_symop_operation_xyz
'x, y, z'
'-x, y, -z+1/2'
'x+1/2, y+1/2, z'
'-x+1/2, y+1/2, -z+1/2'
'-x, -y, -z'
'x, -y, z-1/2'
'-x+1/2, -y+1/2, -z'
'x+1/2, -y+1/2, z-1/2'

loop_
_atom_site_label
_atom_site_type_symbol
_atom_site_fract_x
_atom_site_fract_y
_atom_site_fract_z
_atom_site_U_iso_or_equiv
_atom_site_adp_type
_atom_site_occupancy
_atom_site_site_symmetry_order
_atom_site_calc_flag
_atom_site_refinement_flags_posn
_atom_site_refinement_flags_adp
_atom_site_refinement_flags_occupancy
_atom_site_disorder_assembly
_atom_site_disorder_group
Zn1 Zn 0.0000 0.29891(4) 0.2500 0.0431(2) Uani 1 2 d S T P . .
Br1 Br -0.0118(3) 0.21578(16) -0.0026(4) 0.0624(7) Uani 0.673(5) 1 d . . P A 1
Cl1 Cl -0.0281(15) 0.2173(7) -0.0103(19) 0.064(4) Uani 0.327(5) 1 d . . P A 2
N1 N 0.1208(3) 0.4049(2) 0.2238(4) 0.0427(7) Uani 1 1 d . . . . .
C1 C 0.0676(4) 0.4869(2) 0.2341(5) 0.0421(9) Uani 1 1 d . . . . .
C2 C 0.1347(5) 0.5648(3) 0.2115(6) 0.0636(12) Uani 1 1 d . . . . .
H2 H 0.0976 0.6213 0.2203 0.076 Uiso 1 1 calc R U . . .
C3 C 0.2568(5) 0.5576(4) 0.1759(7) 0.0818(17) Uani 1 1 d . . . . .
H3 H 0.3033 0.6094 0.1600 0.098 Uiso 1 1 calc R U . . .
C4 C 0.3101(5) 0.4749(4) 0.1639(7) 0.0774(15) Uani 1 1 d . . . . .
H4 H 0.3930 0.4696 0.1397 0.093 Uiso 1 1 calc R U . . .
C5 C 0.2394(4) 0.3988(3) 0.1881(5) 0.0596(11) Uani 1 1 d . . . . .
H5 H 0.2755 0.3420 0.1793 0.071 Uiso 1 1 calc R U . . .

loop_
_atom_site_aniso_label
_atom_site_aniso_U_11
_atom_site_aniso_U_22
_atom_site_aniso_U_33
_atom_site_aniso_U_23
_atom_site_aniso_U_13
_atom_site_aniso_U_12
Zn1 0.0573(5) 0.0330(3) 0.0414(4) 0.000 0.0150(3) 0.000
Br1 0.0887(12) 0.0557(10) 0.0460(11) -0.0130(7) 0.0212(8) -0.0034(8)
Cl1 0.102(7) 0.052(5) 0.037(5) -0.004(3) 0.008(4) -0.051(5)
N1 0.045(2) 0.0455(17) 0.0379(18) 0.0021(13) 0.0081(15) -0.0053(14)
C1 0.054(2) 0.0394(19) 0.0298(19) 0.0018(15) -0.0038(18) -0.0068(15)
C2 0.083(4) 0.049(2) 0.057(3) 0.008(2) 0.002(3) -0.016(2)
C3 0.091(4) 0.086(4) 0.067(3) 0.014(3) 0.005(3) -0.048(3)
C4 0.053(3) 0.119(5) 0.060(3) 0.008(3) 0.007(2) -0.027(3)
C5 0.048(3) 0.080(3) 0.050(3) 0.006(2) 0.008(2) -0.005(2)

loop_
_atom_type_symbol
_atom_type_description
_atom_type_scat_dispersion_real
_atom_type_scat_dispersion_imag
_atom_type_scat_source
C C 0.0033 0.0016 'International Tables Vol C Tables 4.2.6.8 and 6.1.1.4'
H H 0.0000 0.0000 'International Tables Vol C Tables 4.2.6.8 and 6.1.1.4'
N N 0.0061 0.0033 'International Tables Vol C Tables 4.2.6.8 and 6.1.1.4'
Cl Cl 0.1484 0.1585 'International Tables Vol C Tables 4.2.6.8 and 6.1.1.4'
Zn Zn 0.2839 1.4301 'International Tables Vol C Tables 4.2.6.8 and 6.1.1.4'
Br Br -0.2901 2.4595 'International Tables Vol C Tables 4.2.6.8 and 6.1.1.4'

loop_
_geom_angle_atom_site_label_1
_geom_angle_atom_site_label_2
_geom_angle_atom_site_label_3
_geom_angle
_geom_angle_site_symmetry_1
_geom_angle_site_symmetry_3
N1 Zn1 N1 80.53(17) 2 .
N1 Zn1 Br1 106.86(10) 2 2
N1 Zn1 Br1 121.91(12) . 2
N1 Zn1 Br1 121.91(12) 2 .
N1 Zn1 Br1 106.86(10) . .
Br1 Zn1 Br1 115.13(14) 2 .
N1 Zn1 Cl1 108.8(3) 2 2
N1 Zn1 Cl1 118.1(4) . 2
N1 Zn1 Cl1 118.1(4) 2 .
N1 Zn1 Cl1 108.8(3) . .
Cl1 Zn1 Cl1 117.5(6) 2 .
C5 N1 C1 119.5(3) . .
C5 N1 Zn1 126.3(3) . .
C1 N1 Zn1 114.0(2) . .
N1 C1 C2 121.1(4) . .
N1 C1 C1 115.7(2) . 2
C2 C1 C1 123.2(3) . 2
C3 C2 C1 118.8(4) . .
C3 C2 H2 120.6 . .
C1 C2 H2 120.6 . .
C4 C3 C2 120.1(4) . .
C4 C3 H3 119.9 . .
C2 C3 H3 119.9 . .
C3 C4 C5 119.0(5) . .
C3 C4 H4 120.5 . .
C5 C4 H4 120.5 . .
N1 C5 C4 121.4(5) . .
N1 C5 H5 119.3 . .
C4 C5 H5 119.3 . .

loop_
_geom_bond_atom_site_label_1
_geom_bond_atom_site_label_2
_geom_bond_distance
_geom_bond_site_symmetry_2
Zn1 N1 2.057(3) 2
Zn1 N1 2.057(3) .
Zn1 Br1 2.294(3) 2
Zn1 Br1 2.294(3) .
Zn1 Cl1 2.328(13) 2
Zn1 Cl1 2.328(13) .
N1 C5 1.332(5) .
N1 C1 1.345(4) .
C1 C2 1.381(5) .
C1 C1 1.493(8) 2
C2 C3 1.369(7) .
C2 H2 0.9300 .
C3 C4 1.357(8) .
C3 H3 0.9300 .
C4 C5 1.381(6) .
C4 H4 0.9300 .
C5 H5 0.9300 .

loop_
_geom_torsion_atom_site_label_1
_geom_torsion_atom_site_label_2
_geom_torsion_atom_site_label_3
_geom_torsion_atom_site_label_4
_geom_torsion
_geom_torsion_site_symmetry_1
_geom_torsion_site_symmetry_4
C5 N1 C1 C2 -1.2(6) . .
Zn1 N1 C1 C2 -177.2(3) . .
C5 N1 C1 C1 177.1(4) . 2
Zn1 N1 C1 C1 1.2(5) . 2
N1 C1 C2 C3 0.8(6) . .
C1 C1 C2 C3 -177.4(4) 2 .
C1 C2 C3 C4 -0.2(7) . .
C2 C3 C4 C5 0.0(8) . .
C1 N1 C5 C4 1.0(6) . .
Zn1 N1 C5 C4 176.4(3) . .
C3 C4 C5 N1 -0.3(7) . .
